data_7713476
loop_
_publ_author_name
'Gomez, Olaya Paz'
'Carballo, Rosa'
'Lago, Ana Belen'
'Prieto, Inmaculada'
'Vazquez-Lopez, Ezequiel M.'

_publ_section_title
;
 From Cu(I) and Cu(I)-Cu(II) mixed-valence clusters to 2D Cu(II) and Cu(I)
 coordination polymers supported by a flexible bis-tetrazole organosulfur
 ligand.
;
_journal_name_full 'Dalton Transactions'
_journal_paper_doi 10.1039/D3DT01556D
_journal_year 2023
_chemical_formula_moiety 'C3 H5 Br2 Cu N4 S'
_chemical_formula_sum 'C3 H5 Br2 Cu N4 S'
_chemical_formula_weight 352.53
_space_group_crystal_system monoclinic
_space_group_IT_number 12
_space_group_name_Hall '-C 2y'
_space_group_name_H-M_alt 'C 1 2/m 1'
_atom_sites_solution_hydrogens geom
_atom_sites_solution_primary dual
_audit_creation_date 2022-12-19
_audit_creation_method
; 
Olex2 1.3 
(compiled 2020.11.12 svn.r5f609507 for OlexSys, GUI svn.r6408) 
;
_audit_update_record
;
2023-05-22 deposited with the CCDC.	2023-07-17 downloaded from the CCDC.
;
_cell_angle_alpha 90
_cell_angle_beta 111.712(4)
_cell_angle_gamma 90
_cell_formula_units_Z 4
_cell_length_a 14.182(2)
_cell_length_b 6.9954(10)
_cell_length_c 9.3508(14)
_cell_measurement_reflns_used 4893
_cell_measurement_temperature 299.6
_cell_measurement_theta_max 71.24
_cell_measurement_theta_min 5.09
_cell_volume 861.9(2)
_computing_cell_refinement 'SAINT V8.38A (?, 2016)'
_computing_data_collection 'Bruker APEX3'
_computing_data_reduction 'SAINT V8.38A (?, 2016)'
_computing_molecular_graphics 'Olex2 1.3 (Dolomanov et al., 2009)'
_computing_publication_material 'Olex2 1.3 (Dolomanov et al., 2009)'
_computing_structure_refinement 'XL  (Sheldrick, 2008)'
_computing_structure_solution 'SHELXT 2014/5 (Sheldrick, 2014)'
_diffrn_ambient_temperature 299.6
_diffrn_measured_fraction_theta_full 1.000
_diffrn_measured_fraction_theta_max 0.995
_diffrn_measurement_device_type 'Bruker CCD Smart 6000'
_diffrn_measurement_method '\f and \w scans'
_diffrn_radiation_monochromator 'Incoatec QuazarTM MX multilayer optics'
_diffrn_radiation_type CuK\a
_diffrn_radiation_wavelength 1.54178
_diffrn_reflns_av_R_equivalents 0.0504
_diffrn_reflns_av_unetI/netI 0.0287
_diffrn_reflns_Laue_measured_fraction_full 1.000
_diffrn_reflns_Laue_measured_fraction_max 0.995
_diffrn_reflns_limit_h_max 16
_diffrn_reflns_limit_h_min -17
_diffrn_reflns_limit_k_max 8
_diffrn_reflns_limit_k_min -8
_diffrn_reflns_limit_l_max 11
_diffrn_reflns_limit_l_min -11
_diffrn_reflns_number 8529
_diffrn_reflns_point_group_measured_fraction_full 1.000
_diffrn_reflns_point_group_measured_fraction_max 0.995
_diffrn_reflns_theta_full 67.679
_diffrn_reflns_theta_max 71.873
_diffrn_reflns_theta_min 5.091
_diffrn_source_current 0.6
_diffrn_source_power 0.03
_diffrn_source_voltage 50.0
_diffrn_standards_number 0
_exptl_absorpt_coefficient_mu 16.246
_exptl_absorpt_correction_T_max 0.7535
_exptl_absorpt_correction_T_min 0.4461
_exptl_absorpt_correction_type multi-scan
_exptl_absorpt_process_details
; 
SADABS-2016/2 (Bruker,2016/2) was used for absorption correction. 
wR2(int) was 0.1624 before and 0.0788 after correction. 
The Ratio of minimum to maximum transmission is 0.5920. 
The \l/2 correction factor is Not present. 
;
_exptl_crystal_colour brown
_exptl_crystal_colour_primary brown
_exptl_crystal_density_diffrn 2.717
_exptl_crystal_density_method 'not measured'
_exptl_crystal_description plate
_exptl_crystal_F_000 664
_exptl_crystal_size_max 0.069
_exptl_crystal_size_mid 0.063
_exptl_crystal_size_min 0.019
_refine_diff_density_max 0.425
_refine_diff_density_min -0.585
_refine_diff_density_rms 0.106
_refine_ls_extinction_method none
_refine_ls_goodness_of_fit_ref 1.098
_refine_ls_hydrogen_treatment constr
_refine_ls_matrix_type full
_refine_ls_number_parameters 68
_refine_ls_number_reflns 923
_refine_ls_number_restraints 0
_refine_ls_restrained_S_all 1.098
_refine_ls_R_factor_all 0.0231
_refine_ls_R_factor_gt 0.0229
_refine_ls_shift/su_max 0.001
_refine_ls_shift/su_mean 0.000
_refine_ls_structure_factor_coef Fsqd
_refine_ls_weighting_details 'w=1/[\s^2^(Fo^2^)+(0.0322P)^2^+1.6426P] where P=(Fo^2^+2Fc^2^)/3'
_refine_ls_weighting_scheme calc
_refine_ls_wR_factor_gt 0.0633
_refine_ls_wR_factor_ref 0.0635
_reflns_Friedel_coverage 0.000
_reflns_number_gt 911
_reflns_number_total 923
_reflns_threshold_expression 'I > 2\s(I)'
_cod_data_source_file d3dt01556d2.cif
_cod_data_source_block 1m
_cod_database_code 7713476
_shelx_shelxl_version_number 2017/1
_shelx_space_group_comment
; 
The symmetry employed for this shelxl refinement is uniquely defined 
by the following loop, which should always be used as a source of 
symmetry information in preference to the above space-group names. 
They are only intended as comments. 
;
_shelx_estimated_absorpt_t_max 0.748
_shelx_estimated_absorpt_t_min 0.400
_olex2_refinement_description
; 
1. Fixed Uiso 
 At 1.2 times of: 
  All C(H,H) groups 
 At 1.5 times of: 
  All C(H,H,H) groups 
2. Others 
 Fixed Sof: H12A(0.5) H12B(0.5) H12C(0.5) C1(0.5) H1A(0.5) H1B(0.5) 
3.a Secondary CH2 refined with riding coordinates: 
 C1(H1A,H1B) 
3.b Idealised Me refined as rotating group: 
 C12(H12A,H12B,H12C) 
;
_olex2_submission_special_instructions 'No special instructions were received'

loop_
_space_group_symop_operation_xyz
'x, y, z'
'-x, y, -z'
'x+1/2, y+1/2, z'
'-x+1/2, y+1/2, -z'
'-x, -y, -z'
'x, -y, z'
'-x+1/2, -y+1/2, -z'
'x+1/2, -y+1/2, z'

loop_
_atom_site_label
_atom_site_type_symbol
_atom_site_fract_x
_atom_site_fract_y
_atom_site_fract_z
_atom_site_U_iso_or_equiv
_atom_site_adp_type
_atom_site_occupancy
_atom_site_site_symmetry_order
_atom_site_calc_flag
_atom_site_refinement_flags_posn
_atom_site_refinement_flags_adp
_atom_site_refinement_flags_occupancy
_atom_site_disorder_assembly
_atom_site_disorder_group
Br1 Br 0.87550(2) 0.74984(3) 0.04606(3) 0.03534(15) Uani 1 1 d . . . . .
Cu1 Cu 0.75354(3) 0.500000 0.03696(6) 0.02888(17) Uani 1 2 d S T P . .
S1 S 0.66570(7) 0.500000 0.60564(11) 0.0432(3) Uani 1 2 d S T P . .
N1 N 0.8294(2) 0.500000 0.5253(3) 0.0310(6) Uani 1 2 d S T P . .
N3 N 0.7702(2) 0.500000 0.2828(3) 0.0352(7) Uani 1 2 d S T P . .
N4 N 0.6886(2) 0.500000 0.3252(4) 0.0370(7) Uani 1 2 d S T P . .
N2 N 0.8546(2) 0.500000 0.3995(4) 0.0352(7) Uani 1 2 d S T P . .
C11 C 0.7278(3) 0.500000 0.4775(4) 0.0313(7) Uani 1 2 d S T P . .
C12 C 0.9053(3) 0.500000 0.6811(4) 0.0463(10) Uani 1 2 d S T P . .
H12A H 0.970904 0.473707 0.677613 0.070 Uiso 0.5 1 calc R U P A -1
H12B H 0.888807 0.403434 0.740920 0.070 Uiso 0.5 1 calc R U P A -1
H12C H 0.906377 0.622859 0.727372 0.070 Uiso 0.5 1 calc R U P A -1
C1 C 0.5357(4) 0.4530(10) 0.4719(7) 0.055(3) Uani 0.5 1 d . . P . .
H1A H 0.526794 0.501338 0.370424 0.067 Uiso 1 2 calc R U P . .
H1B H 0.523119 0.316438 0.463783 0.067 Uiso 0.5 1 calc R U P . .

loop_
_atom_site_aniso_label
_atom_site_aniso_U_11
_atom_site_aniso_U_22
_atom_site_aniso_U_33
_atom_site_aniso_U_23
_atom_site_aniso_U_13
_atom_site_aniso_U_12
Br1 0.0237(2) 0.0360(2) 0.0446(2) 0.00442(10) 0.01065(15) 0.00136(8)
Cu1 0.0241(3) 0.0330(3) 0.0287(3) 0.000 0.0088(2) 0.000
S1 0.0296(5) 0.0693(7) 0.0343(5) 0.000 0.0160(4) 0.000
N1 0.0253(14) 0.0426(16) 0.0245(13) 0.000 0.0082(11) 0.000
N3 0.0318(15) 0.0485(17) 0.0250(14) 0.000 0.0102(12) 0.000
N4 0.0280(14) 0.0527(18) 0.0288(14) 0.000 0.0088(12) 0.000
N2 0.0294(15) 0.0468(18) 0.0299(15) 0.000 0.0117(12) 0.000
C11 0.0249(15) 0.0387(19) 0.0293(16) 0.000 0.0087(13) 0.000
C12 0.0319(19) 0.075(3) 0.0258(18) 0.000 0.0026(15) 0.000
C1 0.029(2) 0.078(8) 0.058(3) -0.027(3) 0.014(2) -0.001(3)

loop_
_atom_type_symbol
_atom_type_description
_atom_type_scat_dispersion_real
_atom_type_scat_dispersion_imag
_atom_type_scat_source
C C 0.0181 0.0091 'International Tables Vol C Tables 4.2.6.8 and 6.1.1.4'
H H 0.0000 0.0000 'International Tables Vol C Tables 4.2.6.8 and 6.1.1.4'
Br Br -0.6763 1.2805 'International Tables Vol C Tables 4.2.6.8 and 6.1.1.4'
Cu Cu -1.9646 0.5888 'International Tables Vol C Tables 4.2.6.8 and 6.1.1.4'
N N 0.0311 0.0180 'International Tables Vol C Tables 4.2.6.8 and 6.1.1.4'
S S 0.3331 0.5567 'International Tables Vol C Tables 4.2.6.8 and 6.1.1.4'

loop_
_geom_angle_atom_site_label_1
_geom_angle_atom_site_label_2
_geom_angle_atom_site_label_3
_geom_angle
_geom_angle_site_symmetry_1
_geom_angle_site_symmetry_3
_geom_angle_publ_flag
Cu1 Br1 Cu1 93.671(15) . 7_665 ?
Br1 Cu1 Br1 164.44(2) 6_565 7_665 ?
Br1 Cu1 Br1 86.330(15) 6_565 4_645 ?
Br1 Cu1 Br1 91.58(2) . 6_565 ?
Br1 Cu1 Br1 91.55(2) 4_645 7_665 ?
Br1 Cu1 Br1 164.44(2) . 4_645 ?
Br1 Cu1 Br1 86.329(15) . 7_665 ?
N3 Cu1 Br1 96.27(6) . 7_665 ?
N3 Cu1 Br1 99.29(6) . . ?
N3 Cu1 Br1 96.27(6) . 4_645 ?
N3 Cu1 Br1 99.29(6) . 6_565 ?
C11 S1 C1 99.7(2) . . ?
C11 S1 C1 99.7(2) . 6_565 ?
C1 S1 C1 20.6(4) . 6_565 ?
N2 N1 C12 122.4(3) . . ?
C11 N1 N2 107.9(3) . . ?
C11 N1 C12 129.7(3) . . ?
N4 N3 Cu1 121.8(2) . . ?
N2 N3 Cu1 125.9(2) . . ?
N2 N3 N4 112.3(3) . . ?
C11 N4 N3 104.5(3) . . ?
N3 N2 N1 106.0(3) . . ?
N1 C11 S1 121.9(3) . . ?
N4 C11 S1 128.8(3) . . ?
N4 C11 N1 109.3(3) . . ?
N1 C12 H12A 109.5 . . ?
N1 C12 H12B 109.5 . . ?
N1 C12 H12C 109.5 . . ?
H12A C12 H12B 109.5 . . ?
H12A C12 H12C 109.5 . . ?
H12B C12 H12C 109.5 . . ?
S1 C1 H1A 109.8 . . ?
S1 C1 H1B 109.8 . . ?
C1 C1 S1 109.3(6) 5_666 . ?
C1 C1 H1A 109.8 5_666 . ?
C1 C1 H1B 109.8 5_666 . ?
H1A C1 H1B 108.3 . . ?

loop_
_geom_bond_atom_site_label_1
_geom_bond_atom_site_label_2
_geom_bond_distance
_geom_bond_site_symmetry_2
_geom_bond_publ_flag
Br1 Cu1 2.4381(5) . ?
Br1 Cu1 2.4420(5) 7_665 ?
Cu1 N3 2.223(3) . ?
S1 C11 1.730(4) . ?
S1 C1 1.834(5) . ?
S1 C1 1.834(5) 6_565 ?
N1 N2 1.350(4) . ?
N1 C11 1.342(4) . ?
N1 C12 1.456(4) . ?
N3 N4 1.355(4) . ?
N3 N2 1.287(4) . ?
N4 C11 1.323(5) . ?
C12 H12A 0.9600 . ?
C12 H12B 0.9600 . ?
C12 H12C 0.9600 . ?
C1 C1 1.459(11) 5_666 ?
C1 H1A 0.9700 . ?
C1 H1B 0.9700 . ?

loop_
_geom_hbond_atom_site_label_D
_geom_hbond_atom_site_label_H
_geom_hbond_atom_site_label_A
_geom_hbond_distance_DH
_geom_hbond_distance_HA
_geom_hbond_distance_DA
_geom_hbond_angle_DHA
_geom_hbond_site_symmetry_A
_geom_hbond_publ_flag
C12 H12A Br1 0.96 3.11 3.655(3) 117.2 5_766 yes
C12 H12B Br1 0.96 3.12 3.994(4) 152.4 6_566 yes
C1 H1A N4 0.97 2.48 2.982(7) 111.8 . yes

loop_
_geom_torsion_atom_site_label_1
_geom_torsion_atom_site_label_2
_geom_torsion_atom_site_label_3
_geom_torsion_atom_site_label_4
_geom_torsion
_geom_torsion_site_symmetry_1
_geom_torsion_site_symmetry_2
_geom_torsion_site_symmetry_3
_geom_torsion_site_symmetry_4
_geom_torsion_publ_flag
Cu1 N3 N4 C11 180.000(1) . . . . ?
Cu1 N3 N2 N1 180.000(1) . . . . ?
N3 N4 C11 S1 180.000(0) . . . . ?
N3 N4 C11 N1 0.000(1) . . . . ?
N4 N3 N2 N1 0.000(1) . . . . ?
N2 N1 C11 S1 180.000(0) . . . . ?
N2 N1 C11 N4 0.000(1) . . . . ?
N2 N3 N4 C11 0.000(1) . . . . ?
C11 S1 C1 C1 -148.5(7) . . . 5_666 ?
C11 N1 N2 N3 0.000(1) . . . . ?
C12 N1 N2 N3 180.000(1) . . . . ?
C12 N1 C11 S1 0.000(1) . . . . ?
C12 N1 C11 N4 180.000(1) . . . . ?
C1 S1 C11 N1 -169.5(2) . . . . ?
C1 S1 C11 N1 169.5(2) 6_565 . . . ?
C1 S1 C11 N4 -10.5(2) 6_565 . . . ?
C1 S1 C11 N4 10.5(2) . . . . ?
C1 S1 C1 C1 -56.7(7) 6_565 . . 5_666 ?
